data_4320186
loop_
_publ_author_name
'Ulrich Kortz'
'Noha K. Al-Kassem'
'Masha G. Savelieff'
'Nisrine A. Al Kadi'
'Masahiro Sadakane'

_publ_contact_author_address
;
Department of Chemistry
American University of Beirut
Bliss street, POB 11-0236
Beirut, LEBANON
;
_publ_contact_author_email
;
ulrich.kortz@aub.edu.lb
;
_publ_contact_author_fax
;
+961 1 744 461
;
_publ_contact_author_name
;
Ulrich KORTZ
;
_publ_contact_author_phone
;
+961 3 776 439
;
_publ_section_title
;
 Synthesis and Characterization of Copper-, Zinc-, Manganese-, and
 Cobalt-Substituted Dimeric Heteropolyanions,
 [(\a-XW~9~O~33~)~2~M~3~(H~2~O)~3~]^n-^ (n = 12, X = As^III^, Sb^III^, M =
 Cu^2+^, Zn^2+^; n = 10, X = Se^IV^, Te^IV^, M = Cu^2+^) and
 [(\a-AsW~9~O~33~)~2~WO(H~2~O)M~2~(H~2~O)~2~]^10-^ (M = Zn^2+^, Mn^2+^,
 Co^2+^)
;
_journal_name_full 'Inorganic Chemistry'
_journal_page_first 4742
_journal_page_last 4749
_journal_paper_doi 10.1021/ic0101477
_journal_volume 40
_journal_year 2001
_chemical_formula_sum 'Cu3 K9 Na O85 Te2 W18'
_chemical_formula_weight 5490.01
_chemical_name_systematic
;
  ?
;
_space_group_IT_number 113
_symmetry_cell_setting tetragonal
_symmetry_space_group_name_Hall 'P -4 2ab'
_symmetry_space_group_name_H-M 'P -4 21 m'
_atom_sites_solution_hydrogens geom
_atom_sites_solution_primary direct
_atom_sites_solution_secondary difmap
_audit_creation_method SHELXL-97
_cell_angle_alpha 90.00
_cell_angle_beta 90.00
_cell_angle_gamma 90.00
_cell_formula_units_Z 2
_cell_length_a 16.6529(9)
_cell_length_b 16.6529(9)
_cell_length_c 14.0180(11)
_cell_measurement_reflns_used 8192
_cell_measurement_temperature 167(2)
_cell_measurement_theta_max 28.30
_cell_measurement_theta_min 1.45
_cell_volume 3887.5(4)
_computing_cell_refinement 'Bruker SMART'
_computing_data_collection 'Bruker SMART'
_computing_data_reduction 'Bruker SHELXTL'
_computing_molecular_graphics 'Bruker SHELXTL'
_computing_publication_material 'Bruker SHELXTL'
_computing_structure_refinement 'SHELXL-97 (Sheldrick, 1997)'
_computing_structure_solution 'SHELXS-97 (Sheldrick, 1990)'
_diffrn_ambient_temperature 167(2)
_diffrn_measured_fraction_theta_full 0.998
_diffrn_measured_fraction_theta_max 0.998
_diffrn_measurement_device_type 'Bruker SMART CCD area detector'
_diffrn_measurement_method 'omega scans'
_diffrn_radiation_monochromator graphite
_diffrn_radiation_source 'normal-focus sealed tube'
_diffrn_radiation_type MoK\a
_diffrn_radiation_wavelength 0.71073
_diffrn_reflns_av_R_equivalents 0.0698
_diffrn_reflns_av_sigmaI/netI 0.0391
_diffrn_reflns_limit_h_max 21
_diffrn_reflns_limit_h_min -22
_diffrn_reflns_limit_k_max 22
_diffrn_reflns_limit_k_min -22
_diffrn_reflns_limit_l_max 18
_diffrn_reflns_limit_l_min -18
_diffrn_reflns_number 44974
_diffrn_reflns_theta_full 28.30
_diffrn_reflns_theta_max 28.30
_diffrn_reflns_theta_min 1.45
_diffrn_standards_decay_% 0
_exptl_absorpt_coefficient_mu 28.656
_exptl_absorpt_correction_T_max 0.160
_exptl_absorpt_correction_T_min 0.079
_exptl_absorpt_correction_type multi-scan
_exptl_absorpt_process_details 'Blessing, 1995'
_exptl_crystal_colour light-green
_exptl_crystal_density_diffrn 4.690
_exptl_crystal_density_method 'not measured'
_exptl_crystal_description block
_exptl_crystal_F_000 4770
_exptl_crystal_size_max 0.18
_exptl_crystal_size_mid 0.10
_exptl_crystal_size_min 0.10
_refine_diff_density_max 2.800
_refine_diff_density_min -2.110
_refine_diff_density_rms 0.370
_refine_ls_abs_structure_details 'Flack H D (1983), Acta Cryst. A39, 876-881'
_refine_ls_abs_structure_Flack 0.016(14)
_refine_ls_extinction_method none
_refine_ls_goodness_of_fit_ref 1.206
_refine_ls_hydrogen_treatment mixed
_refine_ls_matrix_type full
_refine_ls_number_parameters 189
_refine_ls_number_reflns 5051
_refine_ls_number_restraints 0
_refine_ls_restrained_S_all 1.206
_refine_ls_R_factor_all 0.0352
_refine_ls_R_factor_gt 0.0303
_refine_ls_shift/su_max 0.001
_refine_ls_shift/su_mean 0.000
_refine_ls_structure_factor_coef Fsqd
_refine_ls_weighting_details 'calc w=1/[\s^2^(Fo^2^)+(0.0413P)^2^+7.7800P] where P=(Fo^2^+2Fc^2^)/3'
_refine_ls_weighting_scheme calc
_refine_ls_wR_factor_gt 0.0819
_refine_ls_wR_factor_ref 0.0838
_reflns_number_gt 4707
_reflns_number_total 5051
_reflns_threshold_expression >2sigma(I)
_cod_data_source_file ic01014777_7.cif
_cod_data_source_block knacu3(tew9)2
_cod_depositor_comments
;
The following automatic conversions were performed:

'_symmetry_cell_setting' value 'Tetragonal' changed to 'tetragonal'
according to the built-in table from CIF Core dictionary named
'cif_core.dic' version 2.4.1 from 2010-06-29.

Automatic conversion script
Id: cif_fix_values 1646 2011-03-28 12:23:43Z adriana 
;
_cod_database_code 4320186

loop_
_symmetry_equiv_pos_as_xyz
'x, y, z'
'-x, -y, z'
'y, -x, -z'
'-y, x, -z'
'-x+1/2, y+1/2, -z'
'x+1/2, -y+1/2, -z'
'-y+1/2, -x+1/2, z'
'y+1/2, x+1/2, z'

loop_
_atom_site_label
_atom_site_type_symbol
_atom_site_fract_x
_atom_site_fract_y
_atom_site_fract_z
_atom_site_U_iso_or_equiv
_atom_site_adp_type
_atom_site_occupancy
_atom_site_symmetry_multiplicity
_atom_site_calc_flag
_atom_site_refinement_flags
_atom_site_disorder_assembly
_atom_site_disorder_group
W1 W 0.24940(3) -0.25060(3) 1.04195(5) 0.01258(14) Uani 1 2 d S . .
W2 W 0.32781(3) -0.32995(3) 1.27140(4) 0.01213(11) Uani 1 1 d . . .
W3 W 0.20198(3) -0.44214(3) 0.97352(4) 0.01189(11) Uani 1 1 d . . .
W4 W 0.28064(3) -0.52063(3) 1.19952(4) 0.01185(10) Uani 1 1 d . . .
W5 W 0.20663(3) -0.44930(3) 1.40845(4) 0.01122(11) Uani 1 1 d . . .
Cu1 Cu 0.10369(9) -0.60369(9) 1.09417(15) 0.0112(4) Uani 1 2 d S . .
Cu2 Cu 0.0000 -0.5000 1.3936(2) 0.0115(6) Uani 1 4 d S . .
Te1 Te 0.10504(4) -0.39496(4) 1.19357(8) 0.00934(19) Uani 1 2 d S . .
K1 K 0.16133(19) -0.66133(19) 1.3473(3) 0.0252(9) Uani 1 2 d S . .
K2 K 0.0000 -0.5000 0.8864(5) 0.0235(13) Uani 1 4 d S . .
K3 K 0.2035(5) -0.9207(3) 1.3109(4) 0.091(2) Uani 1 1 d . . .
K4 K 0.4238(3) -0.3988(4) 1.0231(4) 0.0207(12) Uani 0.50 1 d P . .
Na1 Na 0.0000 -1.0000 1.5000 0.047(4) Uani 1 4 d S . .
O1TE O 0.1496(5) -0.3504(5) 1.0830(8) 0.011(2) Uiso 1 2 d S . .
O2TE O 0.2077(5) -0.4083(5) 1.2491(6) 0.0135(18) Uiso 1 1 d . . .
O3CU O 0.1241(6) -0.5066(6) 1.0229(7) 0.019(2) Uiso 1 1 d . . .
O4CU O 0.1847(5) -0.5661(5) 1.1824(7) 0.0185(19) Uiso 1 1 d . . .
O5CU O 0.1145(5) -0.4988(6) 1.3766(6) 0.0165(18) Uiso 1 1 d . . .
O1C1 O 0.1839(6) -0.6839(6) 1.0072(9) 0.020(3) Uiso 1 2 d S . .
O1C2 O 0.0000 -0.5000 1.562(3) 0.079(10) Uiso 1 4 d S . .
O2A O 0.4186(5) -0.2871(5) 1.2988(7) 0.0179(18) Uiso 1 1 d . . .
O2B O 0.2549(5) -0.2451(5) 1.3020(9) 0.015(2) Uiso 1 2 d S . .
O3A O 0.2417(6) -0.4957(6) 0.8794(7) 0.022(2) Uiso 1 1 d . . .
O3B O 0.1221(5) -0.3779(5) 0.9048(9) 0.016(3) Uiso 1 2 d S . .
O4A O 0.3477(6) -0.5959(6) 1.1807(7) 0.022(2) Uiso 1 1 d . . .
O5A O 0.2256(6) -0.4808(6) 1.5226(7) 0.0180(19) Uiso 1 1 d . . .
O5B O 0.1480(5) -0.3520(5) 1.4308(9) 0.018(3) Uiso 1 2 d S . .
O12 O 0.3130(5) -0.2977(5) 1.1406(6) 0.0111(17) Uiso 1 1 d . . .
O13 O 0.2683(5) -0.3422(5) 0.9684(6) 0.0143(17) Uiso 1 1 d . . .
O24 O 0.3598(5) -0.4324(5) 1.2255(6) 0.0116(16) Uiso 1 1 d . . .
O25 O 0.3002(5) -0.3774(5) 1.3908(6) 0.0129(17) Uiso 1 1 d . . .
O34 O 0.2722(5) -0.4742(5) 1.0751(6) 0.0140(18) Uiso 1 1 d . . .
O45 O 0.2718(5) -0.5261(5) 1.3370(6) 0.0125(17) Uiso 1 1 d . . .
O1W O 0.0877(7) -0.8893(7) 1.4666(9) 0.038(3) Uiso 1 1 d . . .
O2W O -0.1104(7) -0.3896(7) 0.8066(12) 0.035(4) Uiso 1 2 d S . .
O3W O 0.2508(10) -0.7508(10) 1.2236(17) 0.067(6) Uiso 1 2 d S . .
O4W O 0.3891(13) -0.8891(13) 1.301(2) 0.105(9) Uiso 1 2 d S . .
O5W O 0.1564(12) -0.6564(12) 1.546(2) 0.092(8) Uiso 1 2 d S . .
O6W O 0.2713(11) -0.7713(11) 1.4202(19) 0.085(8) Uiso 1 2 d S . .
O7W O -0.126(2) -0.463(2) 0.636(3) 0.084(11) Uiso 0.50 1 d P . .
O8W O 0.0209(11) -0.9958(16) 1.3249(14) 0.032(5) Uiso 0.50 1 d P . .

loop_
_atom_site_aniso_label
_atom_site_aniso_U_11
_atom_site_aniso_U_22
_atom_site_aniso_U_33
_atom_site_aniso_U_23
_atom_site_aniso_U_13
_atom_site_aniso_U_12
W1 0.0129(2) 0.0129(2) 0.0120(3) 0.00104(18) 0.00104(18) -0.0039(3)
W2 0.0099(2) 0.0126(2) 0.0139(2) 0.00025(18) -0.00076(18) -0.00187(18)
W3 0.0119(2) 0.0116(2) 0.0122(2) -0.00094(18) 0.00094(18) -0.00104(17)
W4 0.0095(2) 0.0117(2) 0.0143(2) -0.00116(19) -0.00064(19) 0.00066(17)
W5 0.0093(2) 0.0115(2) 0.0129(2) 0.00091(18) -0.00120(18) -0.00068(18)
Cu1 0.0100(6) 0.0100(6) 0.0135(10) 0.0008(6) -0.0008(6) -0.0013(7)
Cu2 0.0088(8) 0.0088(8) 0.0169(15) 0.000 0.000 -0.0016(10)
Te1 0.0083(3) 0.0083(3) 0.0114(5) 0.0002(3) 0.0002(3) -0.0005(4)
K1 0.0225(13) 0.0225(13) 0.031(2) -0.0001(13) 0.0001(13) -0.0028(17)
K2 0.0201(18) 0.0201(18) 0.030(3) 0.000 0.000 0.004(2)
K3 0.149(6) 0.068(4) 0.056(3) -0.016(3) -0.031(4) 0.051(4)
K4 0.019(3) 0.025(3) 0.019(3) 0.009(2) 0.003(2) -0.013(2)
Na1 0.045(5) 0.045(5) 0.049(9) 0.000 0.000 0.000

loop_
_atom_type_symbol
_atom_type_description
_atom_type_scat_dispersion_real
_atom_type_scat_dispersion_imag
_atom_type_scat_source
O O 0.0106 0.0060 'International Tables Vol C Tables 4.2.6.8 and 6.1.1.4'
K K 0.2009 0.2494 'International Tables Vol C Tables 4.2.6.8 and 6.1.1.4'
Cu Cu 0.3201 1.2651 'International Tables Vol C Tables 4.2.6.8 and 6.1.1.4'
Te Te -0.5308 1.6751 'International Tables Vol C Tables 4.2.6.8 and 6.1.1.4'
W W -0.8490 6.8722 'International Tables Vol C Tables 4.2.6.8 and 6.1.1.4'
Na Na 0.0362 0.0249 'International Tables Vol C Tables 4.2.6.8 and 6.1.1.4'

loop_
_geom_angle_atom_site_label_1
_geom_angle_atom_site_label_2
_geom_angle_atom_site_label_3
_geom_angle
_geom_angle_site_symmetry_1
_geom_angle_site_symmetry_3
_geom_angle_publ_flag
O1C1 W1 O13 101.4(4) 3_657 . ?
O1C1 W1 O13 101.4(4) 3_657 8_545 ?
O13 W1 O13 88.4(5) . 8_545 ?
O1C1 W1 O12 101.4(4) 3_657 . ?
O13 W1 O12 88.3(4) . . ?
O13 W1 O12 157.2(4) 8_545 . ?
O1C1 W1 O12 101.4(4) 3_657 8_545 ?
O13 W1 O12 157.2(4) . 8_545 ?
O13 W1 O12 88.3(4) 8_545 8_545 ?
O12 W1 O12 86.0(5) . 8_545 ?
O1C1 W1 O1TE 170.1(5) 3_657 . ?
O13 W1 O1TE 71.7(3) . . ?
O13 W1 O1TE 71.7(3) 8_545 . ?
O12 W1 O1TE 85.8(3) . . ?
O12 W1 O1TE 85.8(3) 8_545 . ?
O1C1 W1 K4 84.16(8) 3_657 . ?
O13 W1 K4 46.0(3) . . ?
O13 W1 K4 133.8(3) 8_545 . ?
O12 W1 K4 50.5(3) . . ?
O12 W1 K4 136.0(3) 8_545 . ?
O1TE W1 K4 95.45(8) . . ?
O1C1 W1 K4 84.16(8) 3_657 8_545 ?
O13 W1 K4 133.8(3) . 8_545 ?
O13 W1 K4 46.0(3) 8_545 8_545 ?
O12 W1 K4 136.0(3) . 8_545 ?
O12 W1 K4 50.5(3) 8_545 8_545 ?
O1TE W1 K4 95.45(8) . 8_545 ?
K4 W1 K4 167.79(16) . 8_545 ?
O2A W2 O24 101.7(4) . . ?
O2A W2 O25 100.9(4) . . ?
O24 W2 O25 89.6(4) . . ?
O2A W2 O2B 101.6(4) . . ?
O24 W2 O2B 156.6(4) . . ?
O25 W2 O2B 87.5(4) . . ?
O2A W2 O12 102.1(4) . . ?
O24 W2 O12 88.0(4) . . ?
O25 W2 O12 156.9(4) . . ?
O2B W2 O12 85.8(4) . . ?
O2A W2 O2TE 170.6(4) . . ?
O24 W2 O2TE 72.7(3) . . ?
O25 W2 O2TE 71.9(3) . . ?
O2B W2 O2TE 84.4(4) . . ?
O12 W2 O2TE 85.5(3) . . ?
O2A W2 K4 87.8(3) . . ?
O24 W2 K4 48.3(3) . . ?
O25 W2 K4 137.8(3) . . ?
O2B W2 K4 131.4(4) . . ?
O12 W2 K4 45.8(3) . . ?
O2TE W2 K4 93.7(2) . . ?
O3A W3 O3CU 105.0(4) . . ?
O3A W3 O34 101.0(4) . . ?
O3CU W3 O34 89.3(4) . . ?
O3A W3 O3B 99.6(5) . . ?
O3CU W3 O3B 91.4(5) . . ?
O34 W3 O3B 158.5(4) . . ?
O3A W3 O13 101.0(4) . . ?
O3CU W3 O13 154.0(4) . . ?
O34 W3 O13 85.5(4) . . ?
O3B W3 O13 84.4(4) . . ?
O3A W3 O1TE 170.0(4) . . ?
O3CU W3 O1TE 82.5(4) . . ?
O34 W3 O1TE 85.5(3) . . ?
O3B W3 O1TE 73.3(4) . . ?
O13 W3 O1TE 71.7(4) . . ?
O3A W3 K2 87.8(3) . . ?
O3CU W3 K2 47.6(3) . . ?
O34 W3 K2 136.5(3) . . ?
O3B W3 K2 50.5(4) . . ?
O13 W3 K2 134.9(2) . . ?
O1TE W3 K2 92.7(3) . . ?
O3A W3 K4 82.3(3) . . ?
O3CU W3 K4 136.9(3) . . ?
O34 W3 K4 47.9(3) . . ?
O3B W3 K4 129.9(4) . . ?
O13 W3 K4 46.8(3) . . ?
O1TE W3 K4 96.8(3) . . ?
K2 W3 K4 170.01(12) . . ?
O3A W3 K4 53.2(3) . 4_547 ?
O3CU W3 K4 104.6(3) . 4_547 ?
O34 W3 K4 48.0(3) . 4_547 ?
O3B W3 K4 150.9(3) . 4_547 ?
O13 W3 K4 90.7(3) . 4_547 ?
O1TE W3 K4 132.0(2) . 4_547 ?
K2 W3 K4 127.43(10) . 4_547 ?
K4 W3 K4 46.06(18) . 4_547 ?
O4A W4 O4CU 104.7(4) . . ?
O4A W4 O34 101.8(4) . . ?
O4CU W4 O34 89.1(4) . . ?
O4A W4 O45 99.8(4) . . ?
O4CU W4 O45 92.6(4) . . ?
O34 W4 O45 157.1(4) . . ?
O4A W4 O24 97.9(4) . . ?
O4CU W4 O24 157.4(4) . . ?
O34 W4 O24 85.3(3) . . ?
O45 W4 O24 84.5(3) . . ?
O4A W4 O2TE 168.1(4) . . ?
O4CU W4 O2TE 85.1(4) . . ?
O34 W4 O2TE 84.8(3) . . ?
O45 W4 O2TE 72.6(3) . . ?
O24 W4 O2TE 72.6(3) . . ?
O4A W4 K1 88.4(3) . . ?
O4CU W4 K1 47.6(3) . . ?
O34 W4 K1 136.5(3) . . ?
O45 W4 K1 51.1(3) . . ?
O24 W4 K1 135.5(2) . . ?
O2TE W4 K1 93.5(2) . . ?
O4A W4 K4 49.7(3) . 4_547 ?
O4CU W4 K4 104.5(3) . 4_547 ?
O34 W4 K4 52.3(3) . 4_547 ?
O45 W4 K4 147.7(3) . 4_547 ?
O24 W4 K4 89.3(3) . 4_547 ?
O2TE W4 K4 135.0(2) . 4_547 ?
K1 W4 K4 125.62(12) . 4_547 ?
O4A W4 K4 83.5(3) . . ?
O4CU W4 K4 131.9(3) . . ?
O34 W4 K4 43.4(3) . . ?
O45 W4 K4 133.4(3) . . ?
O24 W4 K4 49.3(3) . . ?
O2TE W4 K4 95.0(2) . . ?
K1 W4 K4 171.33(12) . . ?
K4 W4 K4 46.03(16) 4_547 . ?
O5A W5 O5CU 104.4(4) . . ?
O5A W5 O5B 101.5(5) . . ?
O5CU W5 O5B 89.6(5) . . ?
O5A W5 O45 100.2(4) . . ?
O5CU W5 O45 92.7(4) . . ?
O5B W5 O45 156.9(5) . . ?
O5A W5 O25 99.0(4) . . ?
O5CU W5 O25 156.5(4) . . ?
O5B W5 O25 84.9(4) . . ?
O45 W5 O25 83.9(3) . . ?
O5A W5 O2TE 168.9(4) . . ?
O5CU W5 O2TE 84.4(4) . . ?
O5B W5 O2TE 85.0(4) . . ?
O45 W5 O2TE 72.3(3) . . ?
O25 W5 O2TE 72.4(3) . . ?
O5A W5 K1 87.8(3) . . ?
O5CU W5 K1 48.2(3) . . ?
O5B W5 K1 137.6(4) . . ?
O45 W5 K1 51.1(3) . . ?
O25 W5 K1 134.9(2) . . ?
O2TE W5 K1 93.4(2) . . ?
O3CU Cu1 O3CU 91.5(6) 7_445 . ?
O3CU Cu1 O4CU 166.4(4) 7_445 . ?
O3CU Cu1 O4CU 86.4(4) . . ?
O3CU Cu1 O4CU 86.4(4) 7_445 7_445 ?
O3CU Cu1 O4CU 166.4(4) . 7_445 ?
O4CU Cu1 O4CU 92.4(5) . 7_445 ?
O3CU Cu1 O1C1 96.4(4) 7_445 . ?
O3CU Cu1 O1C1 96.4(4) . . ?
O4CU Cu1 O1C1 97.2(3) . . ?
O4CU Cu1 O1C1 97.2(3) 7_445 . ?
O3CU Cu1 K1 130.6(3) 7_445 . ?
O3CU Cu1 K1 130.6(3) . . ?
O4CU Cu1 K1 46.2(3) . . ?
O4CU Cu1 K1 46.2(3) 7_445 . ?
O1C1 Cu1 K1 101.9(3) . . ?
O3CU Cu1 K2 45.8(3) 7_445 . ?
O3CU Cu1 K2 45.8(3) . . ?
O4CU Cu1 K2 131.3(3) . . ?
O4CU Cu1 K2 131.3(3) 7_445 . ?
O1C1 Cu1 K2 97.1(3) . . ?
K1 Cu1 K2 160.95(11) . . ?
O5CU Cu2 O5CU 165.8(6) 7_445 8_545 ?
O5CU Cu2 O5CU 90.3(6) 7_445 . ?
O5CU Cu2 O5CU 87.9(6) 8_545 . ?
O5CU Cu2 O5CU 87.9(6) 7_445 2_545 ?
O5CU Cu2 O5CU 90.3(6) 8_545 2_545 ?
O5CU Cu2 O5CU 165.8(6) . 2_545 ?
O5CU Cu2 O1C2 97.1(3) 7_445 . ?
O5CU Cu2 O1C2 97.1(3) 8_545 . ?
O5CU Cu2 O1C2 97.1(3) . . ?
O5CU Cu2 O1C2 97.1(3) 2_545 . ?
O5CU Cu2 K1 131.5(3) 7_445 2_545 ?
O5CU Cu2 K1 45.2(3) 8_545 2_545 ?
O5CU Cu2 K1 131.5(3) . 2_545 ?
O5CU Cu2 K1 45.2(3) 2_545 2_545 ?
O1C2 Cu2 K1 99.69(8) . 2_545 ?
O5CU Cu2 K1 45.2(3) 7_445 . ?
O5CU Cu2 K1 131.5(3) 8_545 . ?
O5CU Cu2 K1 45.2(3) . . ?
O5CU Cu2 K1 131.5(3) 2_545 . ?
O1C2 Cu2 K1 99.69(8) . . ?
K1 Cu2 K1 160.62(17) 2_545 . ?
O1TE Te1 O2TE 91.6(4) . 8_545 ?
O1TE Te1 O2TE 91.6(4) . . ?
O2TE Te1 O2TE 92.4(5) 8_545 . ?
O3W K1 O6W 61.0(8) . . ?
O3W K1 O5W 131.8(8) . . ?
O6W K1 O5W 70.9(8) . . ?
O3W K1 O4CU 73.3(5) . 7_445 ?
O6W K1 O4CU 125.3(5) . 7_445 ?
O5W K1 O4CU 143.5(4) . 7_445 ?
O3W K1 O4CU 73.3(5) . . ?
O6W K1 O4CU 125.3(5) . . ?
O5W K1 O4CU 143.5(4) . . ?
O4CU K1 O4CU 59.1(4) 7_445 . ?
O3W K1 O5CU 139.5(4) . . ?
O6W K1 O5CU 138.8(4) . . ?
O5W K1 O5CU 79.6(6) . . ?
O4CU K1 O5CU 95.4(3) 7_445 . ?
O4CU K1 O5CU 67.8(3) . . ?
O3W K1 O5CU 139.5(4) . 7_445 ?
O6W K1 O5CU 138.8(4) . 7_445 ?
O5W K1 O5CU 79.6(6) . 7_445 ?
O4CU K1 O5CU 67.8(3) 7_445 7_445 ?
O4CU K1 O5CU 95.4(3) . 7_445 ?
O5CU K1 O5CU 57.2(4) . 7_445 ?
O3W K1 O45 92.64(19) . . ?
O6W K1 O45 96.41(19) . . ?
O5W K1 O45 92.6(2) . . ?
O4CU K1 O45 114.8(3) 7_445 . ?
O4CU K1 O45 55.9(2) . . ?
O5CU K1 O45 56.3(2) . . ?
O5CU K1 O45 113.3(3) 7_445 . ?
O3W K1 O45 92.6(2) . 7_445 ?
O6W K1 O45 96.41(19) . 7_445 ?
O5W K1 O45 92.6(2) . 7_445 ?
O4CU K1 O45 55.9(2) 7_445 7_445 ?
O4CU K1 O45 114.8(3) . 7_445 ?
O5CU K1 O45 113.3(3) . 7_445 ?
O5CU K1 O45 56.3(2) 7_445 7_445 ?
O45 K1 O45 167.1(4) . 7_445 ?
O3W K1 W4 72.4(3) . 7_445 ?
O6W K1 W4 105.6(3) . 7_445 ?
O5W K1 W4 123.76(9) . 7_445 ?
O4CU K1 W4 27.79(18) 7_445 7_445 ?
O4CU K1 W4 86.0(2) . 7_445 ?
O5CU K1 W4 114.7(2) . 7_445 ?
O5CU K1 W4 68.05(19) 7_445 7_445 ?
O45 K1 W4 141.9(2) . 7_445 ?
O45 K1 W4 31.16(17) 7_445 7_445 ?
O3W K1 W4 72.4(3) . . ?
O6W K1 W4 105.6(3) . . ?
O5W K1 W4 123.76(9) . . ?
O4CU K1 W4 86.0(2) 7_445 . ?
O4CU K1 W4 27.79(18) . . ?
O5CU K1 W4 68.05(19) . . ?
O5CU K1 W4 114.7(2) 7_445 . ?
O45 K1 W4 31.16(17) . . ?
O45 K1 W4 141.9(2) 7_445 . ?
W4 K1 W4 111.45(12) 7_445 . ?
O3W K1 W5 123.74(11) . . ?
O6W K1 W5 114.0(3) . . ?
O5W K1 W5 75.3(3) . . ?
O4CU K1 W5 115.7(2) 7_445 . ?
O4CU K1 W5 68.14(19) . . ?
O5CU K1 W5 28.07(18) . . ?
O5CU K1 W5 84.2(2) 7_445 . ?
O45 K1 W5 31.46(17) . . ?
O45 K1 W5 140.3(2) 7_445 . ?
W4 K1 W5 140.17(13) 7_445 . ?
W4 K1 W5 54.44(3) . . ?
O3CU K2 O3CU 66.2(4) . 8_545 ?
O3CU K2 O3CU 58.8(4) . 7_445 ?
O3CU K2 O3CU 94.5(4) 8_545 7_445 ?
O3CU K2 O3CU 94.5(4) . 2_545 ?
O3CU K2 O3CU 58.8(4) 8_545 2_545 ?
O3CU K2 O3CU 66.2(4) 7_445 2_545 ?
O3CU K2 O2W 76.5(3) . 2_545 ?
O3CU K2 O2W 140.4(3) 8_545 2_545 ?
O3CU K2 O2W 76.5(3) 7_445 2_545 ?
O3CU K2 O2W 140.4(3) 2_545 2_545 ?
O3CU K2 O2W 140.4(3) . . ?
O3CU K2 O2W 76.5(3) 8_545 . ?
O3CU K2 O2W 140.4(3) 7_445 . ?
O3CU K2 O2W 76.5(3) 2_545 . ?
O2W K2 O2W 133.4(7) 2_545 . ?
O3CU K2 O3B 56.7(3) . . ?
O3CU K2 O3B 56.7(3) 8_545 . ?
O3CU K2 O3B 115.4(3) 7_445 . ?
O3CU K2 O3B 115.4(3) 2_545 . ?
O2W K2 O3B 92.03(11) 2_545 . ?
O2W K2 O3B 92.03(11) . . ?
O3CU K2 O3B 115.4(3) . 2_545 ?
O3CU K2 O3B 115.4(3) 8_545 2_545 ?
O3CU K2 O3B 56.7(3) 7_445 2_545 ?
O3CU K2 O3B 56.7(3) 2_545 2_545 ?
O2W K2 O3B 92.03(11) 2_545 2_545 ?
O2W K2 O3B 92.03(11) . 2_545 ?
O3B K2 O3B 169.7(6) . 2_545 ?
O3CU K2 W3 28.47(19) . . ?
O3CU K2 W3 67.7(2) 8_545 . ?
O3CU K2 W3 86.1(2) 7_445 . ?
O3CU K2 W3 115.6(3) 2_545 . ?
O2W K2 W3 73.12(17) 2_545 . ?
O2W K2 W3 123.43(5) . . ?
O3B K2 W3 31.59(13) . . ?
O3B K2 W3 142.5(2) 2_545 . ?
O3CU K2 W3 86.1(2) . 7_445 ?
O3CU K2 W3 115.6(3) 8_545 7_445 ?
O3CU K2 W3 28.47(19) 7_445 7_445 ?
O3CU K2 W3 67.7(2) 2_545 7_445 ?
O2W K2 W3 73.12(17) 2_545 7_445 ?
O2W K2 W3 123.43(5) . 7_445 ?
O3B K2 W3 142.5(2) . 7_445 ?
O3B K2 W3 31.59(13) 2_545 7_445 ?
W3 K2 W3 111.31(10) . 7_445 ?
O3CU K2 W3 67.7(2) . 8_545 ?
O3CU K2 W3 28.47(19) 8_545 8_545 ?
O3CU K2 W3 115.6(3) 7_445 8_545 ?
O3CU K2 W3 86.1(2) 2_545 8_545 ?
O2W K2 W3 123.43(5) 2_545 8_545 ?
O2W K2 W3 73.12(17) . 8_545 ?
O3B K2 W3 31.59(13) . 8_545 ?
O3B K2 W3 142.5(2) 2_545 8_545 ?
W3 K2 W3 54.51(4) . 8_545 ?
W3 K2 W3 141.52(19) 7_445 8_545 ?
O3CU K2 W3 115.6(3) . 2_545 ?
O3CU K2 W3 86.1(2) 8_545 2_545 ?
O3CU K2 W3 67.7(2) 7_445 2_545 ?
O3CU K2 W3 28.47(19) 2_545 2_545 ?
O2W K2 W3 123.43(5) 2_545 2_545 ?
O2W K2 W3 73.12(17) . 2_545 ?
O3B K2 W3 142.5(2) . 2_545 ?
O3B K2 W3 31.59(13) 2_545 2_545 ?
W3 K2 W3 141.52(19) . 2_545 ?
W3 K2 W3 54.51(4) 7_445 2_545 ?
W3 K2 W3 111.31(10) 8_545 2_545 ?
O2A K3 O5A 70.9(3) 8_535 5_548 ?
O2A K3 O4A 115.1(4) 8_535 7_445 ?
O5A K3 O4A 163.2(4) 5_548 7_445 ?
O2A K3 O1W 105.1(4) 8_535 . ?
O5A K3 O1W 73.9(3) 5_548 . ?
O4A K3 O1W 89.3(4) 7_445 . ?
O2A K3 O3A 61.6(3) 8_535 5_547 ?
O5A K3 O3A 116.8(3) 5_548 5_547 ?
O4A K3 O3A 78.7(3) 7_445 5_547 ?
O1W K3 O3A 154.5(4) . 5_547 ?
O2A K3 O6W 143.3(6) 8_535 . ?
O5A K3 O6W 74.0(5) 5_548 . ?
O4A K3 O6W 101.7(6) 7_445 . ?
O1W K3 O6W 74.6(5) . . ?
O3A K3 O6W 129.6(5) 5_547 . ?
O2A K3 O4W 96.1(5) 8_535 . ?
O5A K3 O4W 71.4(6) 5_548 . ?
O4A K3 O4W 121.6(7) 7_445 . ?
O1W K3 O4W 130.1(6) . . ?
O3A K3 O4W 74.8(6) 5_547 . ?
O6W K3 O4W 62.2(7) . . ?
O2A K3 O3W 147.9(5) 8_535 . ?
O5A K3 O3W 122.3(5) 5_548 . ?
O4A K3 O3W 61.8(4) 7_445 . ?
O1W K3 O3W 106.7(5) . . ?
O3A K3 O3W 87.4(5) 5_547 . ?
O6W K3 O3W 52.6(6) . . ?
O4W K3 O3W 65.8(6) . . ?
O2A K3 O8W 71.3(5) 8_535 . ?
O5A K3 O8W 101.8(5) 5_548 . ?
O4A K3 O8W 67.5(5) 7_445 . ?
O1W K3 O8W 54.7(5) . . ?
O3A K3 O8W 99.8(4) 5_547 . ?
O6W K3 O8W 127.2(6) . . ?
O4W K3 O8W 167.3(7) . . ?
O3W K3 O8W 126.1(6) . . ?
O2A K3 K1 173.4(3) 8_535 . ?
O5A K3 K1 108.7(3) 5_548 . ?
O4A K3 K1 63.4(2) 7_445 . ?
O1W K3 K1 68.7(3) . . ?
O3A K3 K1 123.0(3) 5_547 . ?
O6W K3 K1 38.9(5) . . ?
O4W K3 K1 89.9(5) . . ?
O3W K3 K1 38.0(4) . . ?
O8W K3 K1 102.6(5) . . ?
O2A K3 Na1 77.8(3) 8_535 . ?
O5A K3 Na1 73.8(2) 5_548 . ?
O4A K3 Na1 91.7(3) 7_445 . ?
O1W K3 Na1 29.2(3) . . ?
O3A K3 Na1 127.8(3) 5_547 . ?
O6W K3 Na1 102.5(4) . . ?
O4W K3 Na1 144.7(6) . . ?
O3W K3 Na1 132.4(4) . . ?
O8W K3 Na1 32.7(3) . . ?
K1 K3 Na1 95.71(12) . . ?
O13 K4 O34 54.8(3) . . ?
O13 K4 O12 53.4(3) . . ?
O34 K4 O12 64.5(3) . . ?
O13 K4 O4A 63.4(3) . 3_657 ?
O34 K4 O4A 105.4(3) . 3_657 ?
O12 K4 O4A 107.3(3) . 3_657 ?
O13 K4 O34 99.0(3) . 3_657 ?
O34 K4 O34 153.8(3) . 3_657 ?
O12 K4 O34 101.7(3) . 3_657 ?
O4A K4 O34 55.4(3) 3_657 3_657 ?
O13 K4 K4 149.8(4) . 3_657 ?
O34 K4 K4 146.4(3) . 3_657 ?
O12 K4 K4 142.2(3) . 3_657 ?
O4A K4 K4 86.7(3) 3_657 3_657 ?
O34 K4 K4 57.1(3) 3_657 3_657 ?
O13 K4 K4 98.0(3) . 4_547 ?
O34 K4 K4 61.2(3) . 4_547 ?
O12 K4 K4 125.3(3) . 4_547 ?
O4A K4 K4 93.3(3) 3_657 4_547 ?
O34 K4 K4 130.7(3) 3_657 4_547 ?
K4 K4 K4 87.42(9) 3_657 4_547 ?
O13 K4 O24 89.6(3) . . ?
O34 K4 O24 52.5(2) . . ?
O12 K4 O24 51.8(2) . . ?
O4A K4 O24 152.9(3) 3_657 . ?
O34 K4 O24 137.4(3) 3_657 . ?
K4 K4 O24 120.4(3) 3_657 . ?
K4 K4 O24 88.5(3) 4_547 . ?
O13 K4 O3A 102.8(3) . 3_657 ?
O34 K4 O3A 126.9(3) . 3_657 ?
O12 K4 O3A 64.4(3) . 3_657 ?
O4A K4 O3A 102.6(3) 3_657 3_657 ?
O34 K4 O3A 53.1(2) 3_657 3_657 ?
K4 K4 O3A 78.4(3) 3_657 3_657 ?
K4 K4 O3A 158.0(3) 4_547 3_657 ?
O24 K4 O3A 84.3(3) . 3_657 ?
O13 K4 W4 80.2(2) . 3_657 ?
O34 K4 W4 129.7(3) . 3_657 ?
O12 K4 W4 108.1(2) . 3_657 ?
O4A K4 W4 25.60(19) 3_657 3_657 ?
O34 K4 W4 29.89(17) 3_657 3_657 ?
K4 K4 W4 70.2(2) 3_657 3_657 ?
K4 K4 W4 111.1(3) 4_547 3_657 ?
O24 K4 W4 158.9(3) . 3_657 ?
O3A K4 W4 80.1(2) 3_657 3_657 ?
O13 K4 W1 28.05(19) . . ?
O34 K4 W1 66.5(2) . . ?
O12 K4 W1 29.49(17) . . ?
O4A K4 W1 78.4(2) 3_657 . ?
O34 K4 W1 90.4(2) 3_657 . ?
K4 K4 W1 147.0(2) 3_657 . ?
K4 K4 W1 122.4(2) 4_547 . ?
O24 K4 W1 77.9(2) . . ?
O3A K4 W1 76.3(2) 3_657 . ?
W4 K4 W1 84.68(12) 3_657 . ?
O13 K4 W3 30.65(18) . . ?
O34 K4 W3 29.23(18) . . ?
O12 K4 W3 67.09(19) . . ?
O4A K4 W3 77.0(2) 3_657 . ?
O34 K4 W3 126.0(2) 3_657 . ?
K4 K4 W3 150.4(3) 3_657 . ?
K4 K4 W3 69.4(2) 4_547 . ?
O24 K4 W3 78.40(19) . . ?
O3A K4 W3 128.9(3) 3_657 . ?
W4 K4 W3 100.55(14) 3_657 . ?
W1 K4 W3 53.17(8) . . ?
O1W Na1 O1W 157.5(6) 2_535 . ?
O1W Na1 O1W 92.19(12) 2_535 3_648 ?
O1W Na1 O1W 92.19(11) . 3_648 ?
O1W Na1 O1W 92.19(11) 2_535 4_448 ?
O1W Na1 O1W 92.19(12) . 4_448 ?
O1W Na1 O1W 157.5(6) 3_648 4_448 ?
O1W Na1 O8W 72.5(6) 2_535 2_535 ?
O1W Na1 O8W 85.0(6) . 2_535 ?
O1W Na1 O8W 106.5(6) 3_648 2_535 ?
O1W Na1 O8W 95.9(6) 4_448 2_535 ?
O1W Na1 O8W 85.0(6) 2_535 . ?
O1W Na1 O8W 72.5(6) . . ?
O1W Na1 O8W 95.9(6) 3_648 . ?
O1W Na1 O8W 106.5(6) 4_448 . ?
O8W Na1 O8W 16.4(9) 2_535 . ?
O1W Na1 O8W 106.5(6) 2_535 4_448 ?
O1W Na1 O8W 95.9(6) . 4_448 ?
O1W Na1 O8W 85.0(6) 3_648 4_448 ?
O1W Na1 O8W 72.5(6) 4_448 4_448 ?
O8W Na1 O8W 168.4(6) 2_535 4_448 ?
O8W Na1 O8W 168.4(6) . 4_448 ?
O1W Na1 O8W 95.9(6) 2_535 3_648 ?
O1W Na1 O8W 106.5(6) . 3_648 ?
O1W Na1 O8W 72.5(6) 3_648 3_648 ?
O1W Na1 O8W 85.0(6) 4_448 3_648 ?
O8W Na1 O8W 168.4(6) 2_535 3_648 ?
O8W Na1 O8W 168.4(6) . 3_648 ?
O8W Na1 O8W 16.4(9) 4_448 3_648 ?
O1W Na1 K3 36.9(3) 2_535 2_535 ?
O1W Na1 K3 124.7(3) . 2_535 ?
O1W Na1 K3 121.0(3) 3_648 2_535 ?
O1W Na1 K3 73.4(3) 4_448 2_535 ?
O8W Na1 K3 45.8(5) 2_535 2_535 ?
O8W Na1 K3 62.0(4) . 2_535 ?
O8W Na1 K3 127.1(6) 4_448 2_535 ?
O8W Na1 K3 124.3(6) 3_648 2_535 ?
O1W Na1 K3 121.0(3) 2_535 4_448 ?
O1W Na1 K3 73.4(3) . 4_448 ?
O1W Na1 K3 124.7(3) 3_648 4_448 ?
O1W Na1 K3 36.9(3) 4_448 4_448 ?
O8W Na1 K3 124.3(6) 2_535 4_448 ?
O8W Na1 K3 127.1(6) . 4_448 ?
O8W Na1 K3 45.8(5) 4_448 4_448 ?
O8W Na1 K3 62.0(4) 3_648 4_448 ?
K3 Na1 K3 110.30(8) 2_535 4_448 ?
O1W Na1 K3 124.7(3) 2_535 . ?
O1W Na1 K3 36.9(3) . . ?
O1W Na1 K3 73.4(3) 3_648 . ?
O1W Na1 K3 121.0(3) 4_448 . ?
O8W Na1 K3 62.0(4) 2_535 . ?
O8W Na1 K3 45.8(5) . . ?
O8W Na1 K3 124.3(6) 4_448 . ?
O8W Na1 K3 127.1(6) 3_648 . ?
K3 Na1 K3 107.83(15) 2_535 . ?
K3 Na1 K3 110.30(8) 4_448 . ?
O1W Na1 K3 73.4(3) 2_535 3_648 ?
O1W Na1 K3 121.0(3) . 3_648 ?
O1W Na1 K3 36.9(3) 3_648 3_648 ?
O1W Na1 K3 124.7(3) 4_448 3_648 ?
O8W Na1 K3 127.1(6) 2_535 3_648 ?
O8W Na1 K3 124.3(6) . 3_648 ?
O8W Na1 K3 62.0(4) 4_448 3_648 ?
O8W Na1 K3 45.8(5) 3_648 3_648 ?
K3 Na1 K3 110.30(8) 2_535 3_648 ?
K3 Na1 K3 107.83(15) 4_448 3_648 ?
K3 Na1 K3 110.30(8) . 3_648 ?
Te1 O1TE W3 115.6(4) . . ?
Te1 O1TE W3 115.6(4) . 8_545 ?
W3 O1TE W3 93.2(4) . 8_545 ?
Te1 O1TE W1 137.9(6) . . ?
W3 O1TE W1 92.1(3) . . ?
W3 O1TE W1 92.1(3) 8_545 . ?
Te1 O2TE W4 116.2(4) . . ?
Te1 O2TE W5 114.9(4) . . ?
W4 O2TE W5 93.1(3) . . ?
Te1 O2TE W2 137.8(4) . . ?
W4 O2TE W2 92.4(3) . . ?
W5 O2TE W2 92.3(3) . . ?
W3 O3CU Cu1 144.7(5) . . ?
W3 O3CU K2 104.0(4) . . ?
Cu1 O3CU K2 104.8(4) . . ?
W4 O4CU Cu1 147.9(5) . . ?
W4 O4CU K1 104.6(4) . . ?
Cu1 O4CU K1 104.2(4) . . ?
W5 O5CU Cu2 145.2(6) . . ?
W5 O5CU K1 103.7(4) . . ?
Cu2 O5CU K1 106.2(4) . . ?
W1 O1C1 Cu1 170.8(8) 4_547 . ?
W2 O2A K3 150.2(5) . 8_645 ?
W2 O2B W2 152.6(7) . 8_545 ?
W3 O3A K3 124.5(5) . 5_557 ?
W3 O3A K4 101.6(4) . 4_547 ?
K3 O3A K4 107.0(3) 5_557 4_547 ?
W3 O3B W3 120.0(7) . 8_545 ?
W3 O3B K2 97.9(4) . . ?
W3 O3B K2 97.9(4) 8_545 . ?
W4 O4A K3 130.5(5) . 7_445 ?
W4 O4A K4 104.7(4) . 4_547 ?
K3 O4A K4 124.1(4) 7_445 4_547 ?
W5 O5A K3 138.3(5) . 5_558 ?
W5 O5B W5 146.5(7) . 8_545 ?
W1 O12 W2 151.0(5) . . ?
W1 O12 K4 100.0(3) . . ?
W2 O12 K4 106.7(3) . . ?
W1 O13 W3 124.5(4) . . ?
W1 O13 K4 105.9(4) . . ?
W3 O13 K4 102.5(3) . . ?
W2 O24 W4 122.4(4) . . ?
W2 O24 K4 104.2(3) . . ?
W4 O24 K4 101.1(3) . . ?
W2 O25 W5 123.4(4) . . ?
W4 O34 W3 146.5(5) . . ?
W4 O34 K4 109.8(4) . . ?
W3 O34 K4 102.9(4) . . ?
W4 O34 K4 97.8(3) . 4_547 ?
W3 O34 K4 104.0(4) . 4_547 ?
K4 O34 K4 61.7(3) . 4_547 ?
W4 O45 W5 121.5(4) . . ?
W4 O45 K1 97.7(3) . . ?
W5 O45 K1 97.5(3) . . ?
Na1 O1W K3 113.9(5) . . ?
K1 O3W K3 96.1(5) . 7_445 ?
K1 O3W K3 96.1(5) . . ?
K3 O3W K3 107.0(7) 7_445 . ?
K3 O4W K3 109.1(9) . 7_445 ?
K1 O6W K3 96.1(6) . . ?
K1 O6W K3 96.1(6) . 7_445 ?
K3 O6W K3 109.5(9) . 7_445 ?
O8W O8W Na1 81.8(4) 2_535 . ?
O8W O8W K3 168(4) 2_535 . ?
Na1 O8W K3 101.5(6) . . ?

loop_
_geom_bond_atom_site_label_1
_geom_bond_atom_site_label_2
_geom_bond_distance
_geom_bond_site_symmetry_2
_geom_bond_publ_flag
W1 O1C1 1.715(13) 3_657 ?
W1 O13 1.868(9) . ?
W1 O13 1.868(9) 8_545 ?
W1 O12 1.910(8) . ?
W1 O12 1.910(8) 8_545 ?
W1 O1TE 2.419(11) . ?
W1 K4 3.821(7) . ?
W1 K4 3.821(7) 8_545 ?
W2 O2A 1.716(9) . ?
W2 O24 1.899(8) . ?
W2 O25 1.907(8) . ?
W2 O2B 1.912(3) . ?
W2 O12 1.926(8) . ?
W2 O2TE 2.408(9) . ?
W2 K4 3.998(6) . ?
W3 O3A 1.724(10) . ?
W3 O3CU 1.820(9) . ?
W3 O34 1.918(8) . ?
W3 O3B 1.960(6) . ?
W3 O13 1.999(9) . ?
W3 O1TE 2.335(8) . ?
W3 K2 3.706(2) . ?
W3 K4 3.828(6) . ?
W3 K4 3.966(6) 4_547 ?
W4 O4A 1.699(10) . ?
W4 O4CU 1.785(9) . ?
W4 O34 1.914(8) . ?
W4 O45 1.934(8) . ?
W4 O24 2.008(8) . ?
W4 O2TE 2.336(9) . ?
W4 K1 3.705(3) . ?
W4 K4 3.804(5) 4_547 ?
W4 K4 3.990(5) . ?
W5 O5A 1.713(9) . ?
W5 O5CU 1.798(9) . ?
W5 O5B 1.917(4) . ?
W5 O45 1.953(8) . ?
W5 O25 1.981(8) . ?
W5 O2TE 2.336(8) . ?
W5 K1 3.711(3) . ?
Cu1 O3CU 1.931(10) 7_445 ?
Cu1 O3CU 1.931(10) . ?
Cu1 O4CU 1.934(9) . ?
Cu1 O4CU 1.934(9) 7_445 ?
Cu1 O1C1 2.249(13) . ?
Cu1 K1 3.799(5) . ?
Cu1 K2 3.801(5) . ?
Cu2 O5CU 1.921(9) 7_445 ?
Cu2 O5CU 1.921(9) 8_545 ?
Cu2 O5CU 1.921(9) . ?
Cu2 O5CU 1.921(9) 2_545 ?
Cu2 O1C2 2.37(4) . ?
Cu2 K1 3.854(5) 2_545 ?
Cu2 K1 3.854(5) . ?
Te1 O1TE 1.872(11) . ?
Te1 O2TE 1.892(9) 8_545 ?
Te1 O2TE 1.892(9) . ?
K1 O3W 2.73(2) . ?
K1 O6W 2.78(3) . ?
K1 O5W 2.79(3) . ?
K1 O4CU 2.829(10) 7_445 ?
K1 O4CU 2.829(10) . ?
K1 O5CU 2.847(10) . ?
K1 O5CU 2.847(10) 7_445 ?
K1 O45 2.911(8) . ?
K1 O45 2.911(8) 7_445 ?
K1 W4 3.705(3) 7_445 ?
K2 O3CU 2.818(10) . ?
K2 O3CU 2.818(10) 8_545 ?
K2 O3CU 2.818(10) 7_445 ?
K2 O3CU 2.818(10) 2_545 ?
K2 O2W 2.829(16) 2_545 ?
K2 O2W 2.829(16) . ?
K2 O3B 2.888(12) . ?
K2 O3B 2.888(12) 2_545 ?
K2 W3 3.706(2) 7_445 ?
K2 W3 3.706(2) 8_545 ?
K2 W3 3.706(2) 2_545 ?
K3 O2A 2.686(10) 8_535 ?
K3 O5A 2.801(11) 5_548 ?
K3 O4A 2.832(11) 7_445 ?
K3 O1W 2.958(14) . ?
K3 O3A 3.084(11) 5_547 ?
K3 O6W 3.132(17) . ?
K3 O4W 3.14(2) . ?
K3 O3W 3.181(16) . ?
K3 O8W 3.29(2) . ?
K3 Na1 4.501(8) . ?
K4 O13 2.860(11) . ?
K4 O34 2.913(10) . ?
K4 O12 2.994(10) . ?
K4 O4A 3.000(11) 3_657 ?
K4 O34 3.038(10) 3_657 ?
K4 K4 3.052(10) 3_657 ?
K4 K4 3.052(10) 4_547 ?
K4 O24 3.082(10) . ?
K4 O3A 3.243(12) 3_657 ?
K4 W4 3.804(5) 3_657 ?
Na1 O1W 2.399(12) 2_535 ?
Na1 O1W 2.399(12) . ?
Na1 O1W 2.399(12) 3_648 ?
Na1 O1W 2.399(12) 4_448 ?
Na1 O8W 2.48(2) 2_535 ?
Na1 O8W 2.48(2) . ?
Na1 O8W 2.48(2) 4_448 ?
Na1 O8W 2.48(2) 3_648 ?
Na1 K3 4.501(8) 2_535 ?
Na1 K3 4.501(8) 4_448 ?
Na1 K3 4.501(8) 3_648 ?
O1TE W3 2.335(8) 8_545 ?
O1C1 W1 1.715(13) 4_547 ?
O2A K3 2.686(10) 8_645 ?
O2B W2 1.912(3) 8_545 ?
O3A K3 3.084(11) 5_557 ?
O3A K4 3.243(12) 4_547 ?
O3B W3 1.960(6) 8_545 ?
O4A K3 2.832(11) 7_445 ?
O4A K4 3.000(11) 4_547 ?
O5A K3 2.801(11) 5_558 ?
O5B W5 1.917(4) 8_545 ?
O34 K4 3.038(10) 4_547 ?
O3W K3 3.181(16) 7_445 ?
O4W K3 3.14(2) 7_445 ?
O6W K3 3.132(17) 7_445 ?
O8W O8W 0.71(4) 2_535 ?
